data_9011204
loop_
_publ_author_name
'Yamana, K.'
'Kihara, K.'
'Matsumoto, T.'

_publ_section_title
;
 Bismuth tellurides: BiTe and Bi4Te3
 Note: anisoB's from ICSD
;
_journal_name_full 'Acta Crystallographica, Section B'
_journal_page_first 147
_journal_page_last 149
_journal_paper_doi 10.1107/S0567740879002788
_journal_volume 35
_journal_year 1979
_chemical_compound_source Synthetic
_chemical_formula_sum 'Bi Te'
_chemical_name_mineral Tsumoite
_space_group_IT_number 164
_symmetry_space_group_name_Hall '-P 3 2"'
_symmetry_space_group_name_H-M 'P -3 m 1'
_cell_angle_alpha 90
_cell_angle_beta 90
_cell_angle_gamma 120
_cell_length_a 4.423
_cell_length_b 4.423
_cell_length_c 24.002
_cell_formula_units_Z 6
_cell_volume 406.642
_database_code_amcsd 0009660
_exptl_crystal_density_diffrn 8.247
_cod_database_code 9011204

loop_
_space_group_symop_operation_xyz
x,y,z
-y,-x,z
y,-x+y,-z
-x,-x+y,-z
-x+y,-x,z
-x+y,y,z
-x,-y,-z
y,x,-z
-y,x-y,z
x,x-y,z
x-y,x,-z
x-y,-y,-z

loop_
_atom_site_aniso_label
_atom_site_aniso_U_11
_atom_site_aniso_U_22
_atom_site_aniso_U_33
_atom_site_aniso_U_12
_atom_site_aniso_U_13
_atom_site_aniso_U_23
Bi1 0.01747 0.01747 0.01167 0.00877 0.00000 0.00000
Bi2 0.01881 0.01881 0.01459 0.00944 0.00000 0.00000
Bi3 0.01412 0.01412 0.04086 0.00706 0.00000 0.00000
Te1 0.01390 0.01390 0.00584 0.00699 0.00000 0.00000
Te2 0.01955 0.01955 0.03502 0.00877 0.00000 0.00000
Te3 0.01323 0.01323 0.04962 0.00662 0.00000 0.00000

loop_
_atom_site_label
_atom_site_fract_x
_atom_site_fract_y
_atom_site_fract_z
Bi1 0.00000 0.00000 0.12420
Bi2 0.33333 0.66667 0.29080
Bi3 0.66667 0.33333 0.45750
Te1 0.33333 0.66667 0.05520
Te2 0.66667 0.33333 0.21490
Te3 0.00000 0.00000 0.36870

loop_
_cod_related_entry_id
_cod_related_entry_database
_cod_related_entry_code
1 AMCSD 0009660
